data_1536435
loop_
_publ_author_name
'Dinh, Q.T.'
'Richter, M.'
'Straehle, J.'
'Niquet, E.'

_publ_section_title
;
 Synthese und Struktur von Mo2 N Cl8 und Mo3 N2 Cl11
;
_journal_name_full 'Zeitschrift fuer Anorganische und Allgemeine Chemie'
_journal_page_first 1921
_journal_page_last 1924
_journal_volume 628
_journal_year 2002
_chemical_formula_sum 'Cl11 Mo3 N2'
_chemical_name_systematic 'Mo3 N2 Cl11'
_space_group_IT_number 29
_symmetry_space_group_name_Hall 'P 2c -2ac'
_symmetry_space_group_name_H-M 'P c a 21'
_cell_angle_alpha 90
_cell_angle_beta 90
_cell_angle_gamma 90
_cell_formula_units_Z 4
_cell_length_a 12.5605
_cell_length_b 10.0189
_cell_length_c 13.301
_cell_volume 1673.830
_citation_journal_id_ASTM ZAACAB
_cod_data_source_file Dinh_ZAACAB_2002_581.cif
_cod_data_source_block Cl11Mo3N2
_cod_original_cell_volume 1673.83
_cod_database_code 1536435

loop_
_symmetry_equiv_pos_as_xyz
x,y,z
-x,-y,z+1/2
-x+1/2,y,z+1/2
x+1/2,-y,z

loop_
_atom_site_label
_atom_site_type_symbol
_atom_site_fract_x
_atom_site_fract_y
_atom_site_fract_z
_atom_site_occupancy
_atom_site_U_iso_or_equiv
Mo2 Mo+5 0.02769 0.83108 0.57362 1 0.0
Cl4 Cl-1 0.32631 0.42229 0.82192 1 0.0
Cl5 Cl-1 0.26993 0.51284 0.6038 1 0.0
Mo1 Mo+6 0.26402 0.28829 0.68244 1 0.0
Mo3 Mo+6 0.18576 0.6201 0.75573 1 0.0
Cl1 Cl-1 0.23756 0.11666 0.78818 1 0.0
Cl2 Cl-1 0.15612 0.22846 0.55396 1 0.0
Cl7 Cl-1 0.3317 0.75249 0.75948 1 0.0
Cl10 Cl-1 0.01127 0.96835 0.70699 1 0.0
Cl6 Cl-1 0.11837 0.67191 0.90752 1 0.0
Cl9 Cl-1 0.18954 0.89255 0.51756 1 0.0
N2 N-3 0.1089 0.7144 0.6821 1 0.0
Cl8 Cl-1 0.01772 0.63645 0.49095 1 0.0
Cl11 Cl-1 -0.05852 0.9673 0.46638 1 0.0
Cl3 Cl-1 0.08065 0.42172 0.74624 1 0.0
N1 N-3 -0.12 0.7606 0.6339 1 0.0
